data_4073446
loop_
_publ_author_name
'Thomas, Christine M.'
'R\"udiger, Olaf'
'Liu, Tianbiao'
'Carson, Cody E.'
'Hall, Michael B.'
'Darensbourg, Marcetta Y.'

_publ_section_title
;
 Synthesis of Carboxylic Acid-Modified [FeFe]-Hydrogenase Model Complexes
 Amenable to Surface Immobilization
;
_journal_issue 16
_journal_name_full Organometallics
_journal_page_first 3976
_journal_paper_doi 10.1021/om7003354
_journal_volume 26
_journal_year 2007
_chemical_formula_sum 'C20 H19 Fe2 N O8 S2'
_chemical_formula_weight 577.18
_chemical_name_systematic
; 
 ? 
;
_space_group_IT_number 14
_symmetry_space_group_name_Hall '-P 2ybc'
_symmetry_space_group_name_H-M 'P 1 21/c 1'
_atom_sites_solution_hydrogens geom
_atom_sites_solution_primary direct
_atom_sites_solution_secondary difmap
_audit_creation_method SHELXL-97
_cell_angle_alpha 90.00
_cell_angle_beta 104.516(16)
_cell_angle_gamma 90.00
_cell_formula_units_Z 4
_cell_length_a 9.701(9)
_cell_length_b 26.87(2)
_cell_length_c 9.429(8)
_cell_measurement_temperature 273(2)
_cell_volume 2379(3)
_computing_structure_refinement 'SHELXL-97 (Sheldrick, 1997)'
_computing_structure_solution 'SHELXS-97 (Sheldrick, 1990)'
_diffrn_ambient_temperature 273(2)
_diffrn_measured_fraction_theta_full 0.981
_diffrn_measured_fraction_theta_max 0.981
_diffrn_radiation_monochromator graphite
_diffrn_radiation_source 'fine-focus sealed tube'
_diffrn_radiation_type MoK\a
_diffrn_radiation_wavelength 0.71073
_diffrn_reflns_av_R_equivalents 0.3907
_diffrn_reflns_av_sigmaI/netI 0.1988
_diffrn_reflns_limit_h_max 12
_diffrn_reflns_limit_h_min -12
_diffrn_reflns_limit_k_max 34
_diffrn_reflns_limit_k_min -34
_diffrn_reflns_limit_l_max 12
_diffrn_reflns_limit_l_min -12
_diffrn_reflns_number 22613
_diffrn_reflns_theta_full 27.68
_diffrn_reflns_theta_max 27.68
_diffrn_reflns_theta_min 1.52
_exptl_absorpt_coefficient_mu 1.800
_exptl_crystal_density_diffrn 2.014
_exptl_crystal_density_method 'not measured'
_exptl_crystal_F_000 1470
_refine_diff_density_max 1.119
_refine_diff_density_min -2.119
_refine_diff_density_rms 0.184
_refine_ls_extinction_method none
_refine_ls_goodness_of_fit_ref 1.209
_refine_ls_hydrogen_treatment mixed
_refine_ls_matrix_type full
_refine_ls_number_parameters 298
_refine_ls_number_reflns 5470
_refine_ls_number_restraints 30
_refine_ls_restrained_S_all 1.215
_refine_ls_R_factor_all 0.1301
_refine_ls_R_factor_gt 0.0920
_refine_ls_shift/su_max 0.271
_refine_ls_shift/su_mean 0.035
_refine_ls_structure_factor_coef Fsqd
_refine_ls_weighting_details 'calc w=1/[\s^2^(Fo^2^)+(0.0000P)^2^+0.0000P] where P=(Fo^2^+2Fc^2^)/3'
_refine_ls_weighting_scheme calc
_refine_ls_wR_factor_gt 0.1925
_refine_ls_wR_factor_ref 0.2106
_reflns_number_gt 3799
_reflns_number_total 5470
_reflns_threshold_expression >2sigma(I)
_cod_data_source_file om7003354-file001.cif
_cod_data_source_block ct04
_cod_original_cell_volume 2379(4)
_cod_database_code 4073446

loop_
_symmetry_equiv_pos_as_xyz
'x, y, z'
'-x, y+1/2, -z+1/2'
'-x, -y, -z'
'x, -y-1/2, z-1/2'

loop_
_atom_site_label
_atom_site_type_symbol
_atom_site_fract_x
_atom_site_fract_y
_atom_site_fract_z
_atom_site_U_iso_or_equiv
_atom_site_adp_type
_atom_site_occupancy
_atom_site_symmetry_multiplicity
_atom_site_calc_flag
_atom_site_refinement_flags
Fe1 Fe 0.78170(9) 0.09036(3) 0.37573(7) 0.0194(3) Uani 1 1 d .
Fe2 Fe 0.77026(10) 0.04910(4) 0.13378(8) 0.0238(3) Uani 1 1 d .
S1 S 0.58159(16) 0.08279(6) 0.19453(13) 0.0211(4) Uani 1 1 d .
S2 S 0.87681(16) 0.12298(7) 0.20114(13) 0.0236(4) Uani 1 1 d .
N1 N 0.4991(5) 0.26239(19) 0.0891(4) 0.0197(10) Uani 1 1 d U
H1 H 0.5022 0.2590 0.1805 0.024 Uiso 1 1 calc RU
C1 C 0.7736(6) 0.1740(3) 0.0982(5) 0.0220(14) Uani 1 1 d .
H1A H 0.8294 0.2043 0.1206 0.026 Uiso 1 1 calc R
H1B H 0.7607 0.1674 -0.0054 0.026 Uiso 1 1 calc R
C2 C 0.6279(6) 0.1837(2) 0.1254(5) 0.0218(13) Uani 1 1 d U
H2 H 0.6397 0.1936 0.2278 0.026 Uiso 1 1 calc R
C3 C 0.5264(6) 0.1395(2) 0.0911(6) 0.0200(13) Uani 1 1 d .
H3A H 0.5107 0.1318 -0.0122 0.024 Uiso 1 1 calc R
H3B H 0.4356 0.1497 0.1072 0.024 Uiso 1 1 calc R
C4 C 0.5587(6) 0.2262(2) 0.0261(5) 0.0221(13) Uani 1 1 d U
C5 C 0.4314(6) 0.3056(2) 0.0184(5) 0.0193(13) Uani 1 1 d .
C6 C 0.3384(6) 0.3036(3) -0.1212(6) 0.0243(14) Uani 1 1 d .
H6 H 0.3213 0.2737 -0.1723 0.029 Uiso 1 1 calc R
C7 C 0.2721(7) 0.3473(3) -0.1820(6) 0.0350(18) Uani 1 1 d .
H7 H 0.2081 0.3462 -0.2737 0.042 Uiso 1 1 calc R
C8 C 0.2991(7) 0.3920(3) -0.1094(7) 0.0353(17) Uani 1 1 d .
H8 H 0.2564 0.4211 -0.1531 0.042 Uiso 1 1 calc R
C9 C 0.3907(7) 0.3934(3) 0.0295(7) 0.0341(17) Uani 1 1 d .
H9 H 0.4095 0.4235 0.0795 0.041 Uiso 1 1 calc R
C10 C 0.4540(7) 0.3502(3) 0.0933(6) 0.0274(15) Uani 1 1 d .
H10 H 0.5125 0.3511 0.1879 0.033 Uiso 1 1 calc R
C11 C 0.7667(6) 0.1446(3) 0.4840(5) 0.0216(14) Uani 1 1 d .
C12 C 0.7039(7) 0.0451(3) 0.4727(6) 0.0252(14) Uani 1 1 d .
C13 C 0.9556(7) 0.0714(3) 0.4756(6) 0.0269(15) Uani 1 1 d .
C14 C 0.6909(7) -0.0105(3) 0.1429(6) 0.0311(16) Uani 1 1 d .
C15 C 0.9433(7) 0.0215(3) 0.1637(6) 0.0329(17) Uani 1 1 d .
C16 C 0.7254(8) 0.0595(3) -0.0610(7) 0.0369(18) Uani 1 1 d .
O1 O 0.5551(5) 0.22491(18) -0.1069(4) 0.0296(11) Uani 1 1 d U
O2 O 0.6935(6) 0.0677(2) -0.1851(4) 0.0498(17) Uani 1 1 d .
O3 O 1.0552(5) 0.0036(2) 0.1870(5) 0.0479(15) Uani 1 1 d .
O4 O 0.6400(6) -0.0487(2) 0.1500(5) 0.0443(13) Uani 1 1 d .
O5 O 1.0645(5) 0.0566(2) 0.5419(5) 0.0337(12) Uani 1 1 d .
O6 O 0.6564(5) 0.01503(19) 0.5311(4) 0.0333(12) Uani 1 1 d .
O7 O 0.7614(5) 0.17970(19) 0.5512(5) 0.0317(11) Uani 1 1 d .
C17 C 0.1166(9) 0.1906(3) 0.6852(8) 0.045(2) Uani 1 1 d .
H17A H 0.2136 0.1988 0.6837 0.055 Uiso 1 1 calc R
H17B H 0.0709 0.1744 0.5935 0.055 Uiso 1 1 calc R
C18 C 0.1158(15) 0.1564(4) 0.8144(11) 0.086(4) Uani 1 1 d .
H18A H 0.0401 0.1319 0.7887 0.103 Uiso 1 1 calc R
H18B H 0.2062 0.1394 0.8487 0.103 Uiso 1 1 calc R
C19 C 0.0904(13) 0.1920(5) 0.9261(11) 0.096(5) Uani 1 1 d .
H19A H 0.0419 0.1760 0.9921 0.115 Uiso 1 1 calc R
H19B H 0.1791 0.2062 0.9828 0.115 Uiso 1 1 calc R
C20 C 0.0006(10) 0.2301(4) 0.8376(7) 0.061(3) Uani 1 1 d .
H20A H -0.0989 0.2207 0.8191 0.073 Uiso 1 1 calc R
H20B H 0.0138 0.2618 0.8884 0.073 Uiso 1 1 calc R
O8 O 0.0417(6) 0.2336(2) 0.7041(5) 0.0408(13) Uani 1 1 d .

loop_
_atom_site_aniso_label
_atom_site_aniso_U_11
_atom_site_aniso_U_22
_atom_site_aniso_U_33
_atom_site_aniso_U_23
_atom_site_aniso_U_13
_atom_site_aniso_U_12
Fe1 0.0249(5) 0.0297(6) 0.0071(3) -0.0014(3) 0.0108(3) -0.0002(4)
Fe2 0.0297(5) 0.0352(6) 0.0091(3) -0.0033(3) 0.0096(3) 0.0062(4)
S1 0.0251(8) 0.0287(9) 0.0123(5) 0.0007(6) 0.0100(5) 0.0004(7)
S2 0.0236(8) 0.0401(10) 0.0110(5) 0.0008(6) 0.0120(5) -0.0012(7)
N1 0.031(2) 0.025(2) 0.0076(16) -0.0030(18) 0.0127(17) -0.002(2)
C1 0.030(3) 0.033(4) 0.007(2) 0.004(2) 0.011(2) 0.000(3)
C2 0.030(3) 0.030(3) 0.0095(19) 0.000(2) 0.012(2) 0.001(2)
C3 0.020(3) 0.027(4) 0.015(2) 0.000(2) 0.009(2) 0.003(3)
C4 0.032(3) 0.027(3) 0.010(2) 0.001(2) 0.012(2) 0.002(2)
C5 0.025(3) 0.029(4) 0.010(2) 0.002(2) 0.014(2) 0.002(3)
C6 0.026(3) 0.036(4) 0.014(2) -0.001(2) 0.011(2) 0.001(3)
C7 0.027(3) 0.064(5) 0.017(3) 0.007(3) 0.011(2) 0.016(4)
C8 0.039(4) 0.044(5) 0.030(3) 0.006(3) 0.023(3) 0.010(4)
C9 0.041(4) 0.041(5) 0.028(3) 0.002(3) 0.024(3) 0.002(3)
C10 0.032(4) 0.041(4) 0.013(2) 0.006(3) 0.014(2) 0.004(3)
C11 0.024(3) 0.033(4) 0.008(2) -0.005(2) 0.006(2) -0.005(3)
C12 0.029(3) 0.036(4) 0.015(2) -0.001(3) 0.012(2) 0.010(3)
C13 0.035(4) 0.034(4) 0.015(2) -0.001(2) 0.011(3) -0.002(3)
C14 0.036(4) 0.044(5) 0.012(2) -0.009(3) 0.001(2) 0.009(4)
C15 0.038(4) 0.046(5) 0.018(3) -0.006(3) 0.013(3) 0.012(4)
C16 0.037(4) 0.052(5) 0.028(3) -0.002(3) 0.020(3) 0.021(4)
O1 0.050(3) 0.038(3) 0.0043(14) -0.0023(16) 0.0134(16) 0.005(2)
O2 0.064(4) 0.079(5) 0.0050(18) -0.004(2) 0.007(2) 0.032(3)
O3 0.042(3) 0.074(4) 0.030(2) -0.011(3) 0.013(2) 0.017(3)
O4 0.053(3) 0.038(3) 0.038(3) -0.007(2) 0.005(2) -0.008(3)
O5 0.031(3) 0.045(3) 0.027(2) 0.005(2) 0.011(2) 0.004(2)
O6 0.041(3) 0.042(3) 0.022(2) 0.005(2) 0.017(2) -0.003(2)
O7 0.036(3) 0.035(3) 0.027(2) -0.012(2) 0.0136(19) -0.002(2)
C17 0.045(5) 0.065(6) 0.034(3) -0.013(4) 0.024(3) -0.007(4)
C18 0.143(11) 0.050(7) 0.049(5) 0.006(5) -0.006(6) 0.024(7)
C19 0.106(9) 0.141(12) 0.061(6) 0.056(7) 0.060(6) 0.068(8)
C20 0.080(6) 0.091(8) 0.019(3) -0.001(4) 0.029(4) 0.032(6)
O8 0.057(3) 0.043(3) 0.024(2) 0.001(2) 0.013(2) 0.003(3)

loop_
_atom_type_symbol
_atom_type_description
_atom_type_scat_dispersion_real
_atom_type_scat_dispersion_imag
_atom_type_scat_source
C C 0.0033 0.0016 'International Tables Vol C Tables 4.2.6.8 and 6.1.1.4'
H H 0.0000 0.0000 'International Tables Vol C Tables 4.2.6.8 and 6.1.1.4'
N N 0.0061 0.0033 'International Tables Vol C Tables 4.2.6.8 and 6.1.1.4'
O O 0.0106 0.0060 'International Tables Vol C Tables 4.2.6.8 and 6.1.1.4'
S S 0.1246 0.1234 'International Tables Vol C Tables 4.2.6.8 and 6.1.1.4'
Fe Fe 0.3463 0.8444 'International Tables Vol C Tables 4.2.6.8 and 6.1.1.4'

loop_
_geom_angle_atom_site_label_1
_geom_angle_atom_site_label_2
_geom_angle_atom_site_label_3
_geom_angle
C13 Fe1 C12 90.0(3)
C13 Fe1 C11 97.6(3)
C12 Fe1 C11 98.9(3)
C13 Fe1 S1 153.4(2)
C12 Fe1 S1 86.1(2)
C11 Fe1 S1 109.0(2)
C13 Fe1 S2 89.47(19)
C12 Fe1 S2 159.14(19)
C11 Fe1 S2 101.81(19)
S1 Fe1 S2 85.06(9)
C13 Fe1 Fe2 99.97(18)
C12 Fe1 Fe2 103.5(2)
C11 Fe1 Fe2 151.33(19)
S1 Fe1 Fe2 55.79(6)
S2 Fe1 Fe2 56.10(7)
C14 Fe2 C15 91.1(3)
C14 Fe2 C16 101.0(3)
C15 Fe2 C16 101.7(3)
C14 Fe2 S1 87.8(2)
C15 Fe2 S1 156.90(18)
C16 Fe2 S1 101.2(2)
C14 Fe2 S2 161.34(17)
C15 Fe2 S2 88.5(3)
C16 Fe2 S2 97.3(3)
S1 Fe2 S2 85.33(8)
C14 Fe2 Fe1 105.85(17)
C15 Fe2 Fe1 102.29(19)
C16 Fe2 Fe1 143.3(3)
S1 Fe2 Fe1 56.15(5)
S2 Fe2 Fe1 56.17(4)
C3 S1 Fe2 110.58(17)
C3 S1 Fe1 114.5(2)
Fe2 S1 Fe1 68.05(8)
C1 S2 Fe2 111.1(2)
C1 S2 Fe1 114.15(17)
Fe2 S2 Fe1 67.73(7)
C4 N1 C5 125.9(4)
C4 N1 H1 117.0
C5 N1 H1 117.0
C2 C1 S2 116.6(4)
C2 C1 H1A 108.2
S2 C1 H1A 108.1
C2 C1 H1B 108.1
S2 C1 H1B 108.1
H1A C1 H1B 107.3
C4 C2 C1 108.0(4)
C4 C2 C3 107.0(5)
C1 C2 C3 114.1(5)
C4 C2 H2 109.2
C1 C2 H2 109.2
C3 C2 H2 109.2
C2 C3 S1 116.9(4)
C2 C3 H3A 108.1
S1 C3 H3A 108.1
C2 C3 H3B 108.1
S1 C3 H3B 108.1
H3A C3 H3B 107.3
O1 C4 N1 123.9(6)
O1 C4 C2 119.8(5)
N1 C4 C2 116.3(4)
C10 C5 C6 119.9(6)
C10 C5 N1 118.5(5)
C6 C5 N1 121.6(6)
C7 C6 C5 118.5(6)
C7 C6 H6 120.8
C5 C6 H6 120.8
C8 C7 C6 121.5(6)
C8 C7 H7 119.3
C6 C7 H7 119.3
C7 C8 C9 119.4(7)
C7 C8 H8 120.3
C9 C8 H8 120.3
C10 C9 C8 119.9(7)
C10 C9 H9 120.0
C8 C9 H9 120.0
C9 C10 C5 120.8(6)
C9 C10 H10 119.6
C5 C10 H10 119.6
O7 C11 Fe1 177.4(5)
O6 C12 Fe1 177.4(5)
O5 C13 Fe1 176.2(6)
O4 C14 Fe2 179.4(5)
O3 C15 Fe2 178.2(5)
O2 C16 Fe2 177.4(7)
O8 C17 C18 106.8(6)
O8 C17 H17A 110.4
C18 C17 H17A 110.4
O8 C17 H17B 110.4
C18 C17 H17B 110.4
H17A C17 H17B 108.6
C19 C18 C17 102.2(8)
C19 C18 H18A 111.3
C17 C18 H18A 111.3
C19 C18 H18B 111.3
C17 C18 H18B 111.3
H18A C18 H18B 109.2
C20 C19 C18 103.1(8)
C20 C19 H19A 111.2
C18 C19 H19A 111.2
C20 C19 H19B 111.1
C18 C19 H19B 111.1
H19A C19 H19B 109.1
O8 C20 C19 107.1(6)
O8 C20 H20A 110.3
C19 C20 H20A 110.3
O8 C20 H20B 110.3
C19 C20 H20B 110.3
H20A C20 H20B 108.5
C17 O8 C20 109.1(6)

loop_
_geom_bond_atom_site_label_1
_geom_bond_atom_site_label_2
_geom_bond_distance
Fe1 C13 1.788(7)
Fe1 C12 1.798(6)
Fe1 C11 1.806(6)
Fe1 S1 2.251(2)
Fe1 S2 2.2564(19)
Fe1 Fe2 2.514(2)
Fe2 C14 1.789(9)
Fe2 C15 1.791(7)
Fe2 C16 1.800(6)
Fe2 S1 2.241(2)
Fe2 S2 2.255(3)
S1 C3 1.816(6)
S2 C1 1.828(6)
N1 C4 1.344(8)
N1 C5 1.416(8)
N1 H1 0.8600
C1 C2 1.521(8)
C1 H1A 0.9700
C1 H1B 0.9700
C2 C4 1.520(9)
C2 C3 1.526(9)
C2 H2 0.9800
C3 H3A 0.9700
C3 H3B 0.9700
C4 O1 1.246(6)
C5 C10 1.380(9)
C5 C6 1.398(8)
C6 C7 1.392(10)
C6 H6 0.9300
C7 C8 1.376(11)
C7 H7 0.9300
C8 C9 1.387(10)
C8 H8 0.9300
C9 C10 1.379(10)
C9 H9 0.9300
C10 H10 0.9300
C11 O7 1.145(7)
C12 O6 1.138(8)
C13 O5 1.155(8)
C14 O4 1.149(9)
C15 O3 1.157(8)
C16 O2 1.154(8)
C17 O8 1.402(10)
C17 C18 1.527(12)
C17 H17A 0.9700
C17 H17B 0.9700
C18 C19 1.490(15)
C18 H18A 0.9700
C18 H18B 0.9700
C19 C20 1.461(13)
C19 H19A 0.9700
C19 H19B 0.9700
C20 O8 1.416(7)
C20 H20A 0.9700
C20 H20B 0.9700
